data_7223426
loop_
_publ_author_name
'Beckmann, Peter A.'
'Moore, Curtis E.'
'Rheingold, Arnold L.'

_publ_section_title
;
 Methyl and t-butyl group rotation in a molecular solid: (1)H NMR
 spin-lattice relaxation and X-ray diffraction.
;
_journal_issue 3
_journal_name_full 'Physical chemistry chemical physics : PCCP'
_journal_page_first 1720
_journal_page_last 1726
_journal_paper_doi 10.1039/c5cp04994f
_journal_volume 18
_journal_year 2016
_chemical_absolute_configuration ad
_chemical_formula_moiety 'C16 H21 Br O Si'
_chemical_formula_sum 'C16 H21 Br O Si'
_chemical_formula_weight 337.33
_space_group_crystal_system monoclinic
_space_group_IT_number 4
_space_group_name_Hall 'P 2yb'
_space_group_name_H-M_alt 'P 1 21 1'
_symmetry_space_group_name_Hall 'P 2yb'
_symmetry_space_group_name_H-M 'P 1 21 1'
_atom_sites_solution_hydrogens geom
_atom_sites_solution_primary direct
_audit_creation_date 2015-08-24
_audit_creation_method
;
Olex2 1.2
(compiled 2015.01.26 svn.r3150 for OlexSys, GUI svn.r4998)
;
_audit_update_record
;
2015-08-24 deposited with the CCDC.
2015-12-07 downloaded from the CCDC.
;
_cell_angle_alpha 90
_cell_angle_beta 101.3670(10)
_cell_angle_gamma 90
_cell_formula_units_Z 2
_cell_length_a 7.0513(3)
_cell_length_b 7.6501(2)
_cell_length_c 15.5178(7)
_cell_measurement_reflns_used 3641
_cell_measurement_temperature 100(2)
_cell_measurement_theta_max 25.42
_cell_measurement_theta_min 2.68
_cell_volume 820.66(6)
_computing_molecular_graphics 'Olex2 (Dolomanov et al., 2009)'
_computing_publication_material 'Olex2 (Dolomanov et al., 2009)'
_computing_structure_refinement 'XL (Sheldrick, 2008)'
_computing_structure_solution 'ShelXS (Sheldrick, 2008)'
_diffrn_ambient_temperature 100.15
_diffrn_detector 'Bruker APEX-II CCD'
_diffrn_detector_area_resol_mean 7.9
_diffrn_detector_type 'CCD Area Detector'
_diffrn_measured_fraction_theta_full 0.984
_diffrn_measured_fraction_theta_max 0.982
_diffrn_measurement_device 'Kappa Four-Circle Diffractometer'
_diffrn_measurement_device_type 'Bruker APEX-II CCD'
_diffrn_measurement_method '\f and \w scans'
_diffrn_radiation_monochromator graphite
_diffrn_radiation_probe x-ray
_diffrn_radiation_type MoK\a
_diffrn_radiation_wavelength 0.71073
_diffrn_reflns_av_R_equivalents 0.0176
_diffrn_reflns_av_unetI/netI 0.0445
_diffrn_reflns_laue_measured_fraction_full 0.984
_diffrn_reflns_laue_measured_fraction_max 0.982
_diffrn_reflns_limit_h_max 8
_diffrn_reflns_limit_h_min -8
_diffrn_reflns_limit_k_max 8
_diffrn_reflns_limit_k_min -9
_diffrn_reflns_limit_l_max 18
_diffrn_reflns_limit_l_min -18
_diffrn_reflns_number 4924
_diffrn_reflns_point_group_measured_fraction_full 0.907
_diffrn_reflns_point_group_measured_fraction_max 0.901
_diffrn_reflns_theta_full 25.242
_diffrn_reflns_theta_max 25.442
_diffrn_reflns_theta_min 2.678
_diffrn_source_type 'Bruker TXS'
_diffrn_standards_number 0
_exptl_absorpt_coefficient_mu 2.569
_exptl_absorpt_correction_T_max 0.637
_exptl_absorpt_correction_T_min 0.566
_exptl_absorpt_correction_type multi-scan
_exptl_crystal_colour colourless
_exptl_crystal_colour_primary colourless
_exptl_crystal_density_diffrn 1.365
_exptl_crystal_description block
_exptl_crystal_F_000 348
_exptl_crystal_size_max 0.34
_exptl_crystal_size_mid 0.3
_exptl_crystal_size_min 0.1
_refine_diff_density_max 0.248
_refine_diff_density_min -0.217
_refine_diff_density_rms 0.039
_refine_ls_abs_structure_details
;
 Flack x determined using 997 quotients [(I+)-(I-)]/[(I+)+(I-)]
 (Parsons, Flack and Wagner, Acta Cryst. B69 (2013) 249-259).
;
_refine_ls_abs_structure_Flack 0.029(6)
_refine_ls_extinction_method none
_refine_ls_goodness_of_fit_ref 0.874
_refine_ls_hydrogen_treatment constr
_refine_ls_matrix_type full
_refine_ls_number_parameters 177
_refine_ls_number_reflns 2742
_refine_ls_number_restraints 1
_refine_ls_restrained_S_all 0.874
_refine_ls_R_factor_all 0.0206
_refine_ls_R_factor_gt 0.0186
_refine_ls_shift/su_max 0.000
_refine_ls_shift/su_mean 0.000
_refine_ls_structure_factor_coef Fsqd
_refine_ls_weighting_details 'w=1/[\s^2^(Fo^2^)] where P=(Fo^2^+2Fc^2^)/3'
_refine_ls_weighting_scheme calc
_refine_ls_wR_factor_gt 0.0424
_refine_ls_wR_factor_ref 0.0430
_reflns_Friedel_coverage 0.699
_reflns_friedel_fraction_full 0.816
_reflns_friedel_fraction_max 0.806
_reflns_number_gt 2567
_reflns_number_total 2742
_reflns_threshold_expression 'I > 2\s(I)'
_cod_data_source_file c5cp04994f1.cif
_cod_data_source_block beck28
_cod_depositor_comments
;
The following automatic conversions were performed:

'_diffrn_radiation_probe' value 'X-ray' changed to 'x-ray' according
to
/usr/data/users/saulius/crontab/automatic-downloads/rss-feeds/RSC/lib/dictionaries/cif_core.dic
dictionary named 'cif_core.dic' version 2.4.2 from 2011-04-26.

Automatic conversion script
Id: cif_fix_values 4268 2015-11-12 08:31:59Z antanas 

 Adding full bibliography for 7223426.cif.
;
_cod_database_code 7223426
_shelx_space_group_comment
;
The symmetry employed for this shelxl refinement is uniquely defined
by the following loop, which should always be used as a source of
symmetry information in preference to the above space-group names.
They are only intended as comments.
;
_shelx_estimated_absorpt_t_max 0.783
_shelx_estimated_absorpt_t_min 0.475
_olex2_refinement_description
;
1. Fixed Uiso
 At 1.2 times of:
  All C(H) groups
 At 1.5 times of:
  All C(H,H,H) groups
2.a Aromatic/amide H refined with riding coordinates:
 C1(H1), C3(H3), C4(H4), C5(H5), C7(H7), C8(H8)
2.b Idealised Me refined as rotating group:
 C11(H11A,H11B,H11C), C12(H12A,H12B,H12C), C14(H14A,H14B,H14C), C15(H15A,H15B,
 H15C), C16(H16A,H16B,H16C)
;
_shelx_shelxl_version_number 2014/7
_olex2_submission_special_instructions 'No special instructions were received'

loop_
_space_group_symop_operation_xyz
'x, y, z'
'-x, y+1/2, -z'

loop_
_atom_site_label
_atom_site_type_symbol
_atom_site_fract_x
_atom_site_fract_y
_atom_site_fract_z
_atom_site_U_iso_or_equiv
_atom_site_adp_type
_atom_site_occupancy
_atom_site_site_symmetry_order
_atom_site_calc_flag
_atom_site_refinement_flags_posn
Br1 Br -0.12518(4) 0.25082(4) 0.22959(2) 0.02850(9) Uani 1 1 d .
Si1 Si 0.70415(10) 0.23950(15) 0.79707(4) 0.02076(17) Uani 1 1 d .
O1 O 0.5613(3) 0.3584(3) 0.72086(13) 0.0303(5) Uani 1 1 d .
C1 C 0.2835(4) 0.3699(4) 0.60967(18) 0.0210(6) Uani 1 1 d .
H1 H 0.2172 0.4249 0.6500 0.025 Uiso 1 1 calc R
C2 C 0.4688(5) 0.3175(3) 0.63705(18) 0.0237(7) Uani 1 1 d .
C3 C 0.5695(4) 0.2318(5) 0.57860(17) 0.0277(7) Uani 1 1 d .
H3 H 0.6988 0.1934 0.5985 0.033 Uiso 1 1 calc R
C4 C 0.4789(4) 0.2049(4) 0.49342(19) 0.0262(8) Uani 1 1 d .
H4 H 0.5475 0.1489 0.4543 0.031 Uiso 1 1 calc R
C5 C 0.1912(4) 0.2322(5) 0.37349(16) 0.0207(6) Uani 1 1 d .
H5 H 0.2560 0.1766 0.3328 0.025 Uiso 1 1 calc R
C6 C 0.0071(4) 0.2875(4) 0.34764(17) 0.0216(8) Uani 1 1 d .
C7 C -0.0958(4) 0.3715(4) 0.40478(19) 0.0259(7) Uani 1 1 d .
H7 H -0.2251 0.4094 0.3845 0.031 Uiso 1 1 calc R
C8 C -0.0050(4) 0.3974(4) 0.49054(19) 0.0254(7) Uani 1 1 d .
H8 H -0.0732 0.4529 0.5300 0.030 Uiso 1 1 calc R
C9 C 0.2878(3) 0.2578(5) 0.46233(15) 0.0198(5) Uani 1 1 d .
C10 C 0.1870(4) 0.3435(4) 0.52112(18) 0.0187(6) Uani 1 1 d .
C11 C 0.6131(5) 0.0123(5) 0.7920(2) 0.0409(9) Uani 1 1 d .
H11A H 0.6249 -0.0402 0.7357 0.061 Uiso 1 1 calc GR
H11B H 0.4769 0.0125 0.7974 0.061 Uiso 1 1 calc GR
H11C H 0.6892 -0.0557 0.8402 0.061 Uiso 1 1 calc GR
C12 C 0.9558(4) 0.2446(6) 0.77841(18) 0.0346(7) Uani 1 1 d .
H12A H 0.9617 0.1845 0.7232 0.052 Uiso 1 1 calc GR
H12B H 1.0415 0.1857 0.8272 0.052 Uiso 1 1 calc GR
H12C H 0.9972 0.3662 0.7750 0.052 Uiso 1 1 calc GR
C13 C 0.6819(4) 0.3549(4) 0.90173(18) 0.0267(7) Uani 1 1 d .
C14 C 0.4759(5) 0.3350(5) 0.9178(2) 0.0403(9) Uani 1 1 d .
H14A H 0.4649 0.3953 0.9723 0.060 Uiso 1 1 calc GR
H14B H 0.4465 0.2106 0.9230 0.060 Uiso 1 1 calc GR
H14C H 0.3844 0.3861 0.8685 0.060 Uiso 1 1 calc GR
C15 C 0.7231(5) 0.5507(4) 0.8932(2) 0.0365(8) Uani 1 1 d .
H15A H 0.7160 0.6100 0.9485 0.055 Uiso 1 1 calc GR
H15B H 0.6268 0.6010 0.8454 0.055 Uiso 1 1 calc GR
H15C H 0.8527 0.5659 0.8804 0.055 Uiso 1 1 calc GR
C16 C 0.8253(6) 0.2785(8) 0.9790(2) 0.0572(12) Uani 1 1 d .
H16A H 0.8122 0.3391 1.0332 0.086 Uiso 1 1 calc GR
H16B H 0.9573 0.2936 0.9690 0.086 Uiso 1 1 calc GR
H16C H 0.7987 0.1537 0.9845 0.086 Uiso 1 1 calc GR

loop_
_atom_site_aniso_label
_atom_site_aniso_U_11
_atom_site_aniso_U_22
_atom_site_aniso_U_33
_atom_site_aniso_U_23
_atom_site_aniso_U_13
_atom_site_aniso_U_12
Br1 0.03422(15) 0.02614(16) 0.02241(13) -0.00120(19) -0.00106(9) 0.0055(2)
Si1 0.0204(3) 0.0158(5) 0.0254(3) 0.0009(5) 0.0030(3) -0.0007(5)
O1 0.0416(14) 0.0257(12) 0.0200(11) -0.0036(9) -0.0023(9) 0.0104(11)
C1 0.0307(17) 0.0142(16) 0.0206(14) 0.0000(11) 0.0111(12) 0.0016(13)
C2 0.0338(18) 0.0166(17) 0.0199(15) -0.0004(10) 0.0034(13) 0.0015(12)
C3 0.0268(14) 0.025(2) 0.0294(13) -0.0057(17) 0.0013(10) 0.0058(18)
C4 0.0262(16) 0.027(2) 0.0275(14) -0.0046(12) 0.0101(12) 0.0044(12)
C5 0.0276(14) 0.0149(18) 0.0217(12) 0.0021(15) 0.0100(10) 0.0013(16)
C6 0.0299(16) 0.016(2) 0.0187(12) 0.0026(11) 0.0046(11) -0.0012(12)
C7 0.0276(17) 0.0208(18) 0.0298(16) -0.0006(13) 0.0066(13) 0.0059(14)
C8 0.0259(17) 0.0235(19) 0.0299(17) -0.0041(13) 0.0132(13) 0.0040(13)
C9 0.0245(13) 0.0124(13) 0.0246(12) 0.0028(19) 0.0100(9) -0.005(2)
C10 0.0239(16) 0.0121(14) 0.0224(14) 0.0009(11) 0.0100(12) -0.0017(13)
C11 0.040(2) 0.026(2) 0.058(2) -0.0005(16) 0.0119(18) -0.0078(16)
C12 0.0268(14) 0.0277(17) 0.0513(17) -0.005(3) 0.0124(12) 0.000(2)
C13 0.0269(17) 0.0324(19) 0.0196(15) 0.0007(13) 0.0023(12) -0.0017(15)
C14 0.045(2) 0.042(2) 0.039(2) -0.0045(16) 0.0209(17) -0.0053(17)
C15 0.046(2) 0.034(2) 0.0324(18) -0.0152(15) 0.0131(15) -0.0134(16)
C16 0.065(2) 0.074(4) 0.0258(16) 0.008(2) -0.0083(15) 0.014(3)

loop_
_atom_type_symbol
_atom_type_description
_atom_type_scat_dispersion_real
_atom_type_scat_dispersion_imag
_atom_type_scat_source
C C 0.0033 0.0016 'International Tables Vol C Tables 4.2.6.8 and 6.1.1.4'
H H 0.0000 0.0000 'International Tables Vol C Tables 4.2.6.8 and 6.1.1.4'
Br Br -0.2901 2.4595 'International Tables Vol C Tables 4.2.6.8 and 6.1.1.4'
O O 0.0106 0.0060 'International Tables Vol C Tables 4.2.6.8 and 6.1.1.4'
Si Si 0.0817 0.0704 'International Tables Vol C Tables 4.2.6.8 and 6.1.1.4'

loop_
_geom_angle_atom_site_label_1
_geom_angle_atom_site_label_2
_geom_angle_atom_site_label_3
_geom_angle
O1 Si1 C11 109.08(14)
O1 Si1 C12 109.95(15)
O1 Si1 C13 102.43(13)
C11 Si1 C12 110.4(2)
C11 Si1 C13 112.97(15)
C12 Si1 C13 111.72(15)
C2 O1 Si1 131.11(19)
C2 C1 C10 120.7(3)
O1 C2 C3 120.5(3)
C1 C2 O1 118.7(3)
C1 C2 C3 120.7(3)
C4 C3 C2 119.4(3)
C3 C4 C9 121.7(3)
C6 C5 C9 119.5(3)
C5 C6 Br1 120.0(2)
C5 C6 C7 122.8(3)
C7 C6 Br1 117.3(2)
C8 C7 C6 118.5(3)
C7 C8 C10 121.3(3)
C4 C9 C5 122.6(3)
C4 C9 C10 118.8(2)
C10 C9 C5 118.6(3)
C8 C10 C1 122.0(3)
C8 C10 C9 119.3(3)
C9 C10 C1 118.7(3)
C14 C13 Si1 109.7(2)
C14 C13 C15 108.2(3)
C15 C13 Si1 109.5(2)
C16 C13 Si1 110.1(2)
C16 C13 C14 109.7(3)
C16 C13 C15 109.5(3)

loop_
_geom_bond_atom_site_label_1
_geom_bond_atom_site_label_2
_geom_bond_distance
Br1 C6 1.906(3)
Si1 O1 1.664(2)
Si1 C11 1.849(4)
Si1 C12 1.854(2)
Si1 C13 1.882(3)
O1 C2 1.371(3)
C1 C2 1.352(4)
C1 C10 1.423(4)
C2 C3 1.418(4)
C3 C4 1.365(4)
C4 C9 1.399(4)
C5 C6 1.349(4)
C5 C9 1.426(3)
C6 C7 1.406(4)
C7 C8 1.373(4)
C8 C10 1.405(4)
C9 C10 1.422(4)
C13 C14 1.529(4)
C13 C15 1.536(4)
C13 C16 1.525(4)
